data_7004687
loop_
_publ_author_name
'Beck, Robert'
'Frey, Markus'
'Camadanli, Sebnem'
'Klein, Hans-Friedrich'

_publ_section_title
;
 Four- and five-membered cobaltacycles by regioselective
 cyclometallation of benzyl sulfide derivatives via Co(v) intermediates
;
_journal_issue 37
_journal_name_full 'Dalton Transactions'
_journal_page_first 4981
_journal_page_last 4983
_journal_paper_doi 10.1039/b810272d
_journal_year 2008
_chemical_formula_sum 'C16 H34 Co P3 S'
_chemical_formula_weight 410.33
_chemical_name_systematic
;
?
;
_space_group_IT_number 61
_symmetry_cell_setting orthorhombic
_symmetry_space_group_name_Hall '-P 2bc 2ac'
_symmetry_space_group_name_H-M 'P c a b'
_atom_sites_solution_hydrogens geom
_atom_sites_solution_primary direct
_atom_sites_solution_secondary difmap
_audit_creation_method SHELXL-97
_cell_angle_alpha 90.000(8)
_cell_angle_beta 90.000(8)
_cell_angle_gamma 90.000(7)
_cell_formula_units_Z 8
_cell_length_a 12.3187(11)
_cell_length_b 12.7608(12)
_cell_length_c 26.990(3)
_cell_measurement_temperature 293(2)
_cell_volume 4242.7(7)
_computing_structure_refinement 'SHELXL-97 (Sheldrick, 1997)'
_computing_structure_solution 'SHELXS-97 (Sheldrick, 1990)'
_diffrn_ambient_temperature 293(2)
_diffrn_measured_fraction_theta_full 0.996
_diffrn_measured_fraction_theta_max 0.996
_diffrn_radiation_monochromator graphite
_diffrn_radiation_source 'fine-focus sealed tube'
_diffrn_radiation_type MoK\a
_diffrn_radiation_wavelength 0.71073
_diffrn_reflns_av_R_equivalents 0.0743
_diffrn_reflns_av_sigmaI/netI 0.0380
_diffrn_reflns_limit_h_max 15
_diffrn_reflns_limit_h_min -14
_diffrn_reflns_limit_k_max 15
_diffrn_reflns_limit_k_min -15
_diffrn_reflns_limit_l_max 33
_diffrn_reflns_limit_l_min -33
_diffrn_reflns_number 37218
_diffrn_reflns_theta_full 26.37
_diffrn_reflns_theta_max 26.37
_diffrn_reflns_theta_min 4.25
_exptl_absorpt_coefficient_mu 1.127
_exptl_absorpt_correction_type none
_exptl_crystal_density_diffrn 1.285
_exptl_crystal_density_method 'not measured'
_exptl_crystal_F_000 1744
_exptl_crystal_size_max 0.32
_exptl_crystal_size_mid 0.25
_exptl_crystal_size_min 0.10
_refine_diff_density_max 0.879
_refine_diff_density_min -0.302
_refine_diff_density_rms 0.066
_refine_ls_extinction_method none
_refine_ls_goodness_of_fit_ref 1.111
_refine_ls_hydrogen_treatment mixed
_refine_ls_matrix_type full
_refine_ls_number_parameters 190
_refine_ls_number_reflns 4321
_refine_ls_number_restraints 0
_refine_ls_restrained_S_all 1.111
_refine_ls_R_factor_all 0.0665
_refine_ls_R_factor_gt 0.0466
_refine_ls_shift/su_max 0.002
_refine_ls_shift/su_mean 0.000
_refine_ls_structure_factor_coef Fsqd
_refine_ls_weighting_details 'calc w=1/[\s^2^(Fo^2^)+(0.0727P)^2^+0.2090P] where P=(Fo^2^+2Fc^2^)/3'
_refine_ls_weighting_scheme calc
_refine_ls_wR_factor_gt 0.1231
_refine_ls_wR_factor_ref 0.1344
_reflns_number_gt 3214
_reflns_number_total 4321
_reflns_threshold_expression >2sigma(I)
_cod_data_source_file b810272d.txt
_cod_data_source_block c:\structures\co-s-4ring\co-s-maco\mf2m
_cod_depositor_comments
;
The following automatic conversions were performed:
'_symmetry_cell_setting' value 'Orthorhombic' changed to 'orthorhombic'
according to '/home/saulius/struct/CIF-dictionaries/cif_core.dic'
dictionary named 'cif_core.dic' version 2.4.1 from 2010-06-29.

Automatic conversion script
Id: cif_fix_enum 1527 2010-12-29 10:47:43Z saulius 
;
_cod_original_sg_symbol_H-M Pcab
_cod_database_code 7004687

loop_
_symmetry_equiv_pos_as_xyz
'x, y, z'
'-x, -y+1/2, z+1/2'
'x+1/2, -y, -z+1/2'
'-x+1/2, y+1/2, -z'
'-x, -y, -z'
'x, y-1/2, -z-1/2'
'-x-1/2, y, z-1/2'
'x-1/2, -y-1/2, z'

loop_
_atom_site_label
_atom_site_type_symbol
_atom_site_fract_x
_atom_site_fract_y
_atom_site_fract_z
_atom_site_U_iso_or_equiv
_atom_site_adp_type
_atom_site_occupancy
_atom_site_symmetry_multiplicity
_atom_site_calc_flag
_atom_site_refinement_flags
_atom_site_disorder_assembly
_atom_site_disorder_group
C1 C 0.1888(3) 0.0259(3) 0.90053(12) 0.0457(8) Uani 1 1 d . . .
C2 C 0.1252(3) -0.0255(2) 0.86479(12) 0.0439(7) Uani 1 1 d . . .
C3 C 0.0136(3) -0.0320(3) 0.86795(14) 0.0553(9) Uani 1 1 d . . .
H3 H -0.0265 -0.0669 0.8438 0.066 Uiso 1 1 calc R . .
C4 C -0.0380(3) 0.0155(3) 0.90875(18) 0.0661(11) Uani 1 1 d . . .
H4 H -0.1129 0.0111 0.9124 0.079 Uiso 1 1 calc R . .
C5 C 0.0228(3) 0.0683(3) 0.94298(16) 0.0696(11) Uani 1 1 d . . .
H5 H -0.0119 0.1018 0.9692 0.084 Uiso 1 1 calc R . .
C6 C 0.1356(3) 0.0732(3) 0.93965(14) 0.0604(9) Uani 1 1 d . . .
H6 H 0.1752 0.1085 0.9638 0.073 Uiso 1 1 calc R . .
C7 C 0.4266(3) 0.0736(3) 0.92964(12) 0.0587(9) Uani 1 1 d . . .
H7A H 0.4922 0.0349 0.9354 0.070 Uiso 1 1 calc R . .
H7B H 0.3850 0.0766 0.9597 0.070 Uiso 1 1 calc R . .
H7C H 0.4443 0.1435 0.9192 0.070 Uiso 1 1 calc R . .
C8 C 0.4677(3) -0.1898(3) 0.94682(16) 0.0736(11) Uani 1 1 d . . .
H8A H 0.5104 -0.1370 0.9630 0.088 Uiso 1 1 calc R . .
H8B H 0.5060 -0.2150 0.9182 0.088 Uiso 1 1 calc R . .
H8C H 0.4551 -0.2468 0.9693 0.088 Uiso 1 1 calc R . .
C9 C 0.2643(4) -0.2516(3) 0.9098(2) 0.111(2) Uani 1 1 d . . .
H9A H 0.2939 -0.2787 0.8794 0.133 Uiso 1 1 calc R . .
H9B H 0.1891 -0.2348 0.9050 0.133 Uiso 1 1 calc R . .
H9C H 0.2711 -0.3034 0.9354 0.133 Uiso 1 1 calc R . .
C10 C 0.2818(5) -0.1092(5) 0.98901(16) 0.126(2) Uani 1 1 d . . .
H10A H 0.2077 -0.0868 0.9858 0.151 Uiso 1 1 calc R . .
H10B H 0.3232 -0.0555 1.0052 0.151 Uiso 1 1 calc R . .
H10C H 0.2846 -0.1724 1.0083 0.151 Uiso 1 1 calc R . .
C11 C 0.4843(3) -0.1932(3) 0.81605(15) 0.0683(11) Uani 1 1 d . . .
H11A H 0.4191 -0.2175 0.8003 0.082 Uiso 1 1 calc R . .
H11B H 0.4938 -0.2290 0.8470 0.082 Uiso 1 1 calc R . .
H11C H 0.5453 -0.2072 0.7949 0.082 Uiso 1 1 calc R . .
C12 C 0.4659(4) -0.0104(3) 0.76232(14) 0.0709(12) Uani 1 1 d . . .
H12A H 0.4647 0.0648 0.7609 0.085 Uiso 1 1 calc R . .
H12B H 0.4008 -0.0377 0.7477 0.085 Uiso 1 1 calc R . .
H12C H 0.5278 -0.0360 0.7445 0.085 Uiso 1 1 calc R . .
C13 C 0.6138(3) -0.0192(3) 0.8421(2) 0.0807(13) Uani 1 1 d . . .
H13A H 0.6320 -0.0473 0.8741 0.097 Uiso 1 1 calc R . .
H13B H 0.6216 0.0556 0.8427 0.097 Uiso 1 1 calc R . .
H13C H 0.6614 -0.0483 0.8175 0.097 Uiso 1 1 calc R . .
C14 C 0.2417(3) 0.1783(3) 0.78908(14) 0.0704(11) Uani 1 1 d . . .
H14A H 0.1684 0.1573 0.7960 0.084 Uiso 1 1 calc R . .
H14B H 0.2704 0.1360 0.7627 0.084 Uiso 1 1 calc R . .
H14C H 0.2427 0.2506 0.7794 0.084 Uiso 1 1 calc R . .
C15 C 0.2657(3) 0.2610(3) 0.88450(16) 0.0718(11) Uani 1 1 d . . .
H15A H 0.3091 0.2676 0.9139 0.086 Uiso 1 1 calc R . .
H15B H 0.1932 0.2411 0.8934 0.086 Uiso 1 1 calc R . .
H15C H 0.2642 0.3268 0.8673 0.086 Uiso 1 1 calc R . .
C16 C 0.4492(3) 0.2301(3) 0.82769(16) 0.0665(10) Uani 1 1 d . . .
H16A H 0.4880 0.1904 0.8032 0.080 Uiso 1 1 calc R . .
H16B H 0.4937 0.2383 0.8566 0.080 Uiso 1 1 calc R . .
H16C H 0.4314 0.2978 0.8145 0.080 Uiso 1 1 calc R . .
P1 P 0.33826(7) -0.13389(8) 0.92768(4) 0.0560(3) Uani 1 1 d . . .
P2 P 0.32431(7) 0.16092(6) 0.84429(3) 0.0440(2) Uani 1 1 d . . .
P3 P 0.47430(7) -0.05276(7) 0.82717(3) 0.0458(2) Uani 1 1 d . . .
S1 S 0.21351(7) -0.07735(6) 0.81952(3) 0.0484(2) Uani 1 1 d . . .
Co1 Co 0.33766(3) 0.00124(3) 0.875844(14) 0.03496(15) Uani 1 1 d . . .

loop_
_atom_site_aniso_label
_atom_site_aniso_U_11
_atom_site_aniso_U_22
_atom_site_aniso_U_33
_atom_site_aniso_U_23
_atom_site_aniso_U_13
_atom_site_aniso_U_12
C1 0.0413(18) 0.0504(17) 0.0456(19) 0.0023(15) 0.0046(15) 0.0033(14)
C2 0.0467(19) 0.0418(16) 0.0433(18) 0.0101(14) 0.0032(15) 0.0017(14)
C3 0.044(2) 0.0495(18) 0.072(2) 0.0159(18) 0.0007(18) -0.0009(16)
C4 0.045(2) 0.059(2) 0.095(3) 0.020(2) 0.018(2) 0.0065(17)
C5 0.068(3) 0.069(2) 0.072(3) 0.004(2) 0.029(2) 0.013(2)
C6 0.060(2) 0.066(2) 0.055(2) -0.0094(18) 0.0098(18) 0.0015(17)
C7 0.067(2) 0.061(2) 0.048(2) -0.0081(17) -0.0124(18) 0.0002(18)
C8 0.073(3) 0.075(3) 0.073(3) 0.021(2) -0.015(2) 0.012(2)
C9 0.085(3) 0.081(3) 0.166(5) 0.064(3) -0.033(3) -0.038(3)
C10 0.133(5) 0.171(6) 0.074(3) 0.066(3) 0.046(3) 0.068(4)
C11 0.075(3) 0.052(2) 0.078(3) -0.0126(19) 0.007(2) 0.0071(18)
C12 0.087(3) 0.077(3) 0.048(2) -0.0032(19) 0.026(2) 0.010(2)
C13 0.043(2) 0.085(3) 0.114(4) -0.016(3) 0.008(2) -0.0036(19)
C14 0.076(3) 0.068(2) 0.067(3) 0.016(2) -0.018(2) 0.002(2)
C15 0.069(3) 0.047(2) 0.100(3) -0.008(2) 0.006(2) 0.0104(18)
C16 0.064(2) 0.053(2) 0.083(3) 0.0096(19) 0.009(2) -0.0131(17)
P1 0.0475(5) 0.0634(6) 0.0572(6) 0.0246(5) -0.0002(4) -0.0003(4)
P2 0.0433(5) 0.0378(4) 0.0509(5) 0.0027(4) -0.0014(4) -0.0007(3)
P3 0.0395(5) 0.0463(5) 0.0516(5) -0.0027(4) 0.0064(4) 0.0011(3)
S1 0.0440(5) 0.0520(5) 0.0491(5) -0.0071(4) -0.0038(4) -0.0050(4)
Co1 0.0343(3) 0.0384(2) 0.0322(2) -0.00064(16) 0.00022(17) -0.00110(16)

loop_
_atom_type_symbol
_atom_type_description
_atom_type_scat_dispersion_real
_atom_type_scat_dispersion_imag
_atom_type_scat_source
C C 0.0033 0.0016 'International Tables Vol C Tables 4.2.6.8 and 6.1.1.4'
H H 0.0000 0.0000 'International Tables Vol C Tables 4.2.6.8 and 6.1.1.4'
P P 0.1023 0.0942 'International Tables Vol C Tables 4.2.6.8 and 6.1.1.4'
S S 0.1246 0.1234 'International Tables Vol C Tables 4.2.6.8 and 6.1.1.4'
Co Co 0.3494 0.9721 'International Tables Vol C Tables 4.2.6.8 and 6.1.1.4'

loop_
_geom_angle_atom_site_label_1
_geom_angle_atom_site_label_2
_geom_angle_atom_site_label_3
_geom_angle
_geom_angle_site_symmetry_1
_geom_angle_site_symmetry_3
_geom_angle_publ_flag
C6 C1 C2 117.7(3) . . ?
C6 C1 Co1 140.1(3) . . ?
C2 C1 Co1 102.2(2) . . ?
C3 C2 C1 122.8(3) . . ?
C3 C2 S1 129.4(3) . . ?
C1 C2 S1 107.8(3) . . ?
C2 C3 C4 118.1(4) . . ?
C2 C3 H3 121.0 . . ?
C4 C3 H3 121.0 . . ?
C5 C4 C3 119.6(4) . . ?
C5 C4 H4 120.2 . . ?
C3 C4 H4 120.2 . . ?
C4 C5 C6 121.7(4) . . ?
C4 C5 H5 119.2 . . ?
C6 C5 H5 119.2 . . ?
C1 C6 C5 120.1(4) . . ?
C1 C6 H6 119.9 . . ?
C5 C6 H6 119.9 . . ?
Co1 C7 H7A 109.5 . . ?
Co1 C7 H7B 109.5 . . ?
H7A C7 H7B 109.5 . . ?
Co1 C7 H7C 109.5 . . ?
H7A C7 H7C 109.5 . . ?
H7B C7 H7C 109.5 . . ?
P1 C8 H8A 109.5 . . ?
P1 C8 H8B 109.5 . . ?
H8A C8 H8B 109.5 . . ?
P1 C8 H8C 109.5 . . ?
H8A C8 H8C 109.5 . . ?
H8B C8 H8C 109.5 . . ?
P1 C9 H9A 109.5 . . ?
P1 C9 H9B 109.5 . . ?
H9A C9 H9B 109.5 . . ?
P1 C9 H9C 109.5 . . ?
H9A C9 H9C 109.5 . . ?
H9B C9 H9C 109.5 . . ?
P1 C10 H10A 109.5 . . ?
P1 C10 H10B 109.5 . . ?
H10A C10 H10B 109.5 . . ?
P1 C10 H10C 109.5 . . ?
H10A C10 H10C 109.5 . . ?
H10B C10 H10C 109.5 . . ?
P3 C11 H11A 109.5 . . ?
P3 C11 H11B 109.5 . . ?
H11A C11 H11B 109.5 . . ?
P3 C11 H11C 109.5 . . ?
H11A C11 H11C 109.5 . . ?
H11B C11 H11C 109.5 . . ?
P3 C12 H12A 109.5 . . ?
P3 C12 H12B 109.5 . . ?
H12A C12 H12B 109.5 . . ?
P3 C12 H12C 109.5 . . ?
H12A C12 H12C 109.5 . . ?
H12B C12 H12C 109.5 . . ?
P3 C13 H13A 109.5 . . ?
P3 C13 H13B 109.5 . . ?
H13A C13 H13B 109.5 . . ?
P3 C13 H13C 109.5 . . ?
H13A C13 H13C 109.5 . . ?
H13B C13 H13C 109.5 . . ?
P2 C14 H14A 109.5 . . ?
P2 C14 H14B 109.5 . . ?
H14A C14 H14B 109.5 . . ?
P2 C14 H14C 109.5 . . ?
H14A C14 H14C 109.5 . . ?
H14B C14 H14C 109.5 . . ?
P2 C15 H15A 109.5 . . ?
P2 C15 H15B 109.5 . . ?
H15A C15 H15B 109.5 . . ?
P2 C15 H15C 109.5 . . ?
H15A C15 H15C 109.5 . . ?
H15B C15 H15C 109.5 . . ?
P2 C16 H16A 109.5 . . ?
P2 C16 H16B 109.5 . . ?
H16A C16 H16B 109.5 . . ?
P2 C16 H16C 109.5 . . ?
H16A C16 H16C 109.5 . . ?
H16B C16 H16C 109.5 . . ?
C8 P1 C9 100.9(2) . . ?
C8 P1 C10 98.3(2) . . ?
C9 P1 C10 101.1(3) . . ?
C8 P1 Co1 119.06(14) . . ?
C9 P1 Co1 118.13(16) . . ?
C10 P1 Co1 115.90(17) . . ?
C14 P2 C15 100.43(19) . . ?
C14 P2 C16 102.20(19) . . ?
C15 P2 C16 98.09(19) . . ?
C14 P2 Co1 117.95(13) . . ?
C15 P2 Co1 116.39(14) . . ?
C16 P2 Co1 118.40(13) . . ?
C13 P3 C11 101.80(19) . . ?
C13 P3 C12 101.3(2) . . ?
C11 P3 C12 97.87(18) . . ?
C13 P3 Co1 120.47(16) . . ?
C11 P3 Co1 116.70(13) . . ?
C12 P3 Co1 115.20(13) . . ?
C2 S1 Co1 78.23(12) . . ?
C1 Co1 C7 100.73(15) . . ?
C1 Co1 P2 85.08(10) . . ?
C7 Co1 P2 84.08(10) . . ?
C1 Co1 P1 85.08(10) . . ?
C7 Co1 P1 84.34(11) . . ?
P2 Co1 P1 163.15(4) . . ?
C1 Co1 P3 160.46(10) . . ?
C7 Co1 P3 98.80(11) . . ?
P2 Co1 P3 96.49(4) . . ?
P1 Co1 P3 97.35(4) . . ?
C1 Co1 S1 71.69(10) . . ?
C7 Co1 S1 172.42(11) . . ?
P2 Co1 S1 95.42(3) . . ?
P1 Co1 S1 94.44(4) . . ?
P3 Co1 S1 88.78(3) . . ?

loop_
_geom_bond_atom_site_label_1
_geom_bond_atom_site_label_2
_geom_bond_distance
_geom_bond_site_symmetry_2
_geom_bond_publ_flag
C1 C6 1.382(5) . ?
C1 C2 1.405(5) . ?
C1 Co1 1.977(3) . ?
C2 C3 1.380(5) . ?
C2 S1 1.765(3) . ?
C3 C4 1.409(6) . ?
C3 H3 0.9300 . ?
C4 C5 1.367(6) . ?
C4 H4 0.9300 . ?
C5 C6 1.393(5) . ?
C5 H5 0.9300 . ?
C6 H6 0.9300 . ?
C7 Co1 2.040(3) . ?
C7 H7A 0.9600 . ?
C7 H7B 0.9600 . ?
C7 H7C 0.9600 . ?
C8 P1 1.822(4) . ?
C8 H8A 0.9600 . ?
C8 H8B 0.9600 . ?
C8 H8C 0.9600 . ?
C9 P1 1.822(4) . ?
C9 H9A 0.9600 . ?
C9 H9B 0.9600 . ?
C9 H9C 0.9600 . ?
C10 P1 1.823(4) . ?
C10 H10A 0.9600 . ?
C10 H10B 0.9600 . ?
C10 H10C 0.9600 . ?
C11 P3 1.822(4) . ?
C11 H11A 0.9600 . ?
C11 H11B 0.9600 . ?
C11 H11C 0.9600 . ?
C12 P3 1.835(4) . ?
C12 H12A 0.9600 . ?
C12 H12B 0.9600 . ?
C12 H12C 0.9600 . ?
C13 P3 1.816(4) . ?
C13 H13A 0.9600 . ?
C13 H13B 0.9600 . ?
C13 H13C 0.9600 . ?
C14 P2 1.818(4) . ?
C14 H14A 0.9600 . ?
C14 H14B 0.9600 . ?
C14 H14C 0.9600 . ?
C15 P2 1.824(4) . ?
C15 H15A 0.9600 . ?
C15 H15B 0.9600 . ?
C15 H15C 0.9600 . ?
C16 P2 1.829(4) . ?
C16 H16A 0.9600 . ?
C16 H16B 0.9600 . ?
C16 H16C 0.9600 . ?
P1 Co1 2.2205(10) . ?
P2 Co1 2.2147(9) . ?
P3 Co1 2.2437(9) . ?
S1 Co1 2.3781(9) . ?

loop_
_geom_torsion_atom_site_label_1
_geom_torsion_atom_site_label_2
_geom_torsion_atom_site_label_3
_geom_torsion_atom_site_label_4
_geom_torsion
_geom_torsion_site_symmetry_1
_geom_torsion_site_symmetry_2
_geom_torsion_site_symmetry_3
_geom_torsion_site_symmetry_4
_geom_torsion_publ_flag
C6 C1 C2 C3 -1.4(5) . . . . ?
Co1 C1 C2 C3 177.6(3) . . . . ?
C6 C1 C2 S1 179.6(3) . . . . ?
Co1 C1 C2 S1 -1.4(2) . . . . ?
C1 C2 C3 C4 0.4(5) . . . . ?
S1 C2 C3 C4 179.1(3) . . . . ?
C2 C3 C4 C5 1.5(5) . . . . ?
C3 C4 C5 C6 -2.4(6) . . . . ?
C2 C1 C6 C5 0.6(5) . . . . ?
Co1 C1 C6 C5 -177.9(3) . . . . ?
C4 C5 C6 C1 1.3(6) . . . . ?
C3 C2 S1 Co1 -177.7(3) . . . . ?
C1 C2 S1 Co1 1.1(2) . . . . ?
C6 C1 Co1 C7 0.0(4) . . . . ?
C2 C1 Co1 C7 -178.6(2) . . . . ?
C6 C1 Co1 P2 -83.0(4) . . . . ?
C2 C1 Co1 P2 98.4(2) . . . . ?
C6 C1 Co1 P1 83.3(4) . . . . ?
C2 C1 Co1 P1 -95.3(2) . . . . ?
C6 C1 Co1 P3 -178.6(3) . . . . ?
C2 C1 Co1 P3 2.8(4) . . . . ?
C6 C1 Co1 S1 179.6(4) . . . . ?
C2 C1 Co1 S1 1.01(18) . . . . ?
C14 P2 Co1 C1 -75.37(19) . . . . ?
C15 P2 Co1 C1 44.11(18) . . . . ?
C16 P2 Co1 C1 160.65(19) . . . . ?
C14 P2 Co1 C7 -176.7(2) . . . . ?
C15 P2 Co1 C7 -57.24(19) . . . . ?
C16 P2 Co1 C7 59.30(19) . . . . ?
C14 P2 Co1 P1 -129.9(2) . . . . ?
C15 P2 Co1 P1 -10.4(2) . . . . ?
C16 P2 Co1 P1 106.1(2) . . . . ?
C14 P2 Co1 P3 85.05(17) . . . . ?
C15 P2 Co1 P3 -155.46(15) . . . . ?
C16 P2 Co1 P3 -38.92(16) . . . . ?
C14 P2 Co1 S1 -4.33(17) . . . . ?
C15 P2 Co1 S1 115.16(15) . . . . ?
C16 P2 Co1 S1 -128.30(16) . . . . ?
C8 P1 Co1 C1 -160.4(2) . . . . ?
C9 P1 Co1 C1 76.7(2) . . . . ?
C10 P1 Co1 C1 -43.5(3) . . . . ?
C8 P1 Co1 C7 -59.1(2) . . . . ?
C9 P1 Co1 C7 178.0(2) . . . . ?
C10 P1 Co1 C7 57.9(3) . . . . ?
C8 P1 Co1 P2 -105.9(2) . . . . ?
C9 P1 Co1 P2 131.2(2) . . . . ?
C10 P1 Co1 P2 11.0(3) . . . . ?
C8 P1 Co1 P3 39.08(18) . . . . ?
C9 P1 Co1 P3 -83.8(2) . . . . ?
C10 P1 Co1 P3 156.0(2) . . . . ?
C8 P1 Co1 S1 128.41(17) . . . . ?
C9 P1 Co1 S1 5.5(2) . . . . ?
C10 P1 Co1 S1 -114.6(2) . . . . ?
C13 P3 Co1 C1 175.7(3) . . . . ?
C11 P3 Co1 C1 -60.2(3) . . . . ?
C12 P3 Co1 C1 53.8(3) . . . . ?
C13 P3 Co1 C7 -2.9(2) . . . . ?
C11 P3 Co1 C7 121.23(18) . . . . ?
C12 P3 Co1 C7 -124.82(18) . . . . ?
C13 P3 Co1 P2 82.05(19) . . . . ?
C11 P3 Co1 P2 -153.78(15) . . . . ?
C12 P3 Co1 P2 -39.83(16) . . . . ?
C13 P3 Co1 P1 -88.31(19) . . . . ?
C11 P3 Co1 P1 35.85(16) . . . . ?
C12 P3 Co1 P1 149.81(15) . . . . ?
C13 P3 Co1 S1 177.37(19) . . . . ?
C11 P3 Co1 S1 -58.47(16) . . . . ?
C12 P3 Co1 S1 55.49(16) . . . . ?
C2 S1 Co1 C1 -0.80(14) . . . . ?
C2 S1 Co1 C7 2.1(8) . . . . ?
C2 S1 Co1 P2 -83.79(10) . . . . ?
C2 S1 Co1 P1 82.52(11) . . . . ?
C2 S1 Co1 P3 179.80(10) . . . . ?
